data_9013471
loop_
_publ_author_name
'Ben Ali, A.'
'Awaleh, M. O.'
'Leblanc, M.'
'Smiri, L. S.'
'Maisonneuve, V.'
'Houlbert, S.'

_publ_section_title
;Hydrothermal sythesis, crystal structure, thermal behaviour, IR and Raman
 spectroscopy of Na3Y(CO3)3*6H2O Locality: synthetic
;
_journal_name_full 'Comptes Rendus Chimie'
_journal_page_first 661
_journal_page_last 668
_journal_paper_doi 10.1016/j.crci.2004.03.007
_journal_volume 7
_journal_year 2004
_chemical_formula_sum 'C3 H12 Na3 O15 Y'
_chemical_name_mineral Lecoqite-(Y)
_space_group_IT_number 173
_symmetry_space_group_name_Hall 'P 6c'
_symmetry_space_group_name_H-M 'P 63'
_cell_angle_alpha 90
_cell_angle_beta 90
_cell_angle_gamma 120
_cell_length_a 11.347
_cell_length_b 11.347
_cell_length_c 5.935
_cell_formula_units_Z 2
_cell_volume 661.780
_exptl_crystal_density_diffrn 2.238
_cod_original_formula_sum 'Y Na3 C3 O15 H12'
_cod_database_code 9013471

loop_
_symmetry_equiv_pos_as_xyz
x,y,z
x-y,x,1/2+z
-y,x-y,z
-x,-y,1/2+z
-x+y,-x,z
y,-x+y,1/2+z

loop_
_atom_site_aniso_label
_atom_site_aniso_U_11
_atom_site_aniso_U_22
_atom_site_aniso_U_33
_atom_site_aniso_U_12
_atom_site_aniso_U_13
_atom_site_aniso_U_23
Y 0.01570 0.01570 0.01840 0.00780 0.00000 0.00000
Na 0.02800 0.03000 0.02500 0.01600 0.00600 0.00600
O1 0.02300 0.01400 0.02800 0.00700 -0.00300 -0.01400
O2 0.02000 0.02100 0.03000 0.01000 -0.00600 -0.00600
O3 0.02500 0.02500 0.02100 0.01300 -0.00300 -0.00500
O4 0.04600 0.04400 0.16000 0.02500 -0.02300 -0.01800
O5 0.03000 0.03300 0.02500 0.01700 0.00200 -0.00600

loop_
_atom_site_label
_atom_site_fract_x
_atom_site_fract_y
_atom_site_fract_z
Y 0.33333 0.66667 0.90230
Na 0.37490 0.36340 0.67880
C 0.12000 0.43600 0.67600
O1 0.03130 0.33820 0.56300
O2 0.25050 0.48690 0.63400
O3 0.09140 0.49290 0.84100
O4 0.15800 0.17900 0.55500
O5 0.49300 0.21600 0.67400
H1 0.08000 0.10000 0.47000
H2 0.12000 0.25000 0.52000
H3 0.47000 0.20000 0.85000
H4 0.54000 0.17000 0.68000
